data_4108249
loop_
_publ_author_name
'Michael P. DeMartino'
'Ke Chen'
'Phil S. Baran'

_publ_section_title
;
 Intermolecular Enolate Heterocoupling: Scope, Mechanism, and Application
;
_journal_name_full 'Journal of the American Chemical Society'
_journal_page_first 11546
_journal_page_last 11560
_journal_paper_doi 10.1021/ja804159y
_journal_volume 130
_journal_year 2008
_chemical_formula_sum 'C27 H24 Br N O4'
_chemical_formula_weight 506.38
_chemical_name_systematic
; 
 ? 
;
_space_group_IT_number 19
_symmetry_cell_setting orthorhombic
_symmetry_space_group_name_Hall 'P 2ac 2ab'
_symmetry_space_group_name_H-M 'P 21 21 21'
_atom_sites_solution_hydrogens geom
_atom_sites_solution_primary direct
_atom_sites_solution_secondary difmap
_audit_creation_method SHELXL-97
_cell_angle_alpha 90.00
_cell_angle_beta 90.00
_cell_angle_gamma 90.00
_cell_formula_units_Z 4
_cell_length_a 6.3621(2)
_cell_length_b 14.5128(5)
_cell_length_c 25.6079(8)
_cell_measurement_reflns_used 6735
_cell_measurement_temperature 100(2)
_cell_measurement_theta_max 67.92
_cell_measurement_theta_min 3.05
_cell_volume 2364.43(13)
_computing_cell_refinement 'Bruker SMART'
_computing_data_collection 'Bruker SMART'
_computing_data_reduction 'Bruker SAINT'
_computing_molecular_graphics 'Bruker SHELXTL'
_computing_publication_material 'Bruker SHELXTL'
_computing_structure_refinement 'SHELXL-97 (Sheldrick, 1997)'
_computing_structure_solution 'SHELXS-97 (Sheldrick, 1990)'
_diffrn_ambient_temperature 100(2)
_diffrn_measured_fraction_theta_full 0.974
_diffrn_measured_fraction_theta_max 0.968
_diffrn_measurement_device_type 'CCD area detector'
_diffrn_measurement_method 'phi and omega scans'
_diffrn_radiation_monochromator graphite
_diffrn_radiation_source 'fine-focus sealed tube'
_diffrn_radiation_type CuK\a
_diffrn_radiation_wavelength 1.54178
_diffrn_reflns_av_R_equivalents 0.0262
_diffrn_reflns_av_sigmaI/netI 0.0380
_diffrn_reflns_limit_h_max 7
_diffrn_reflns_limit_h_min -7
_diffrn_reflns_limit_k_max 17
_diffrn_reflns_limit_k_min -16
_diffrn_reflns_limit_l_max 25
_diffrn_reflns_limit_l_min -30
_diffrn_reflns_number 9297
_diffrn_reflns_theta_full 25.00
_diffrn_reflns_theta_max 68.30
_diffrn_reflns_theta_min 4.61
_exptl_absorpt_coefficient_mu 2.645
_exptl_absorpt_correction_T_max 0.7779
_exptl_absorpt_correction_T_min 0.4177
_exptl_absorpt_correction_type multi-scan
_exptl_absorpt_process_details SADABS
_exptl_crystal_colour colorless
_exptl_crystal_density_diffrn 1.423
_exptl_crystal_description rod
_exptl_crystal_F_000 1040
_exptl_crystal_size_max 0.40
_exptl_crystal_size_mid 0.20
_exptl_crystal_size_min 0.10
_refine_diff_density_max 0.679
_refine_diff_density_min -0.707
_refine_diff_density_rms 0.049
_refine_ls_abs_structure_details 'Flack H D (1983), Acta Cryst. A39, 876-881'
_refine_ls_abs_structure_Flack 0.009(16)
_refine_ls_extinction_method none
_refine_ls_goodness_of_fit_ref 0.922
_refine_ls_hydrogen_treatment constr
_refine_ls_matrix_type full
_refine_ls_number_parameters 298
_refine_ls_number_reflns 3911
_refine_ls_number_restraints 0
_refine_ls_restrained_S_all 0.922
_refine_ls_R_factor_all 0.0348
_refine_ls_R_factor_gt 0.0319
_refine_ls_shift/su_max 0.066
_refine_ls_shift/su_mean 0.008
_refine_ls_structure_factor_coef Fsqd
_refine_ls_weighting_details 'calc w=1/[\s^2^(Fo^2^)+(0.0400P)^2^+2.0500P] where P=(Fo^2^+2Fc^2^)/3'
_refine_ls_weighting_scheme calc
_refine_ls_wR_factor_gt 0.0793
_refine_ls_wR_factor_ref 0.0813
_reflns_number_gt 3681
_reflns_number_total 3911
_reflns_threshold_expression >2sigma(I)
_cod_data_source_file ja804159y-file005.cif
_cod_data_source_block baran50
_cod_database_code 4108249

loop_
_symmetry_equiv_pos_as_xyz
'x, y, z'
'-x+1/2, -y, z+1/2'
'-x, y+1/2, -z+1/2'
'x+1/2, -y+1/2, -z'

loop_
_atom_site_label
_atom_site_type_symbol
_atom_site_fract_x
_atom_site_fract_y
_atom_site_fract_z
_atom_site_U_iso_or_equiv
_atom_site_adp_type
_atom_site_occupancy
_atom_site_symmetry_multiplicity
_atom_site_calc_flag
_atom_site_refinement_flags
Br1 Br 0.95224(7) 0.28591(3) 0.085916(15) 0.05219(13) Uani 1 1 d .
O1 O 1.8083(3) 0.15924(14) 0.51514(7) 0.0246(4) Uani 1 1 d .
O2 O 1.4432(3) 0.01135(12) 0.39352(7) 0.0226(4) Uani 1 1 d .
O3 O 1.8827(3) 0.21489(14) 0.43643(7) 0.0240(4) Uani 1 1 d .
O4 O 1.6633(3) 0.28381(14) 0.28457(8) 0.0281(4) Uani 1 1 d .
N1 N 1.6261(3) 0.10090(15) 0.44854(8) 0.0172(4) Uani 1 1 d .
C1 C 1.5344(4) 0.05335(18) 0.49414(9) 0.0192(5) Uani 1 1 d .
H1A H 1.5508 -0.0149 0.4904 0.023 Uiso 1 1 calc R
C2 C 1.6752(4) 0.0894(2) 0.53837(11) 0.0262(6) Uani 1 1 d .
H2A H 1.5889 0.1162 0.5667 0.031 Uiso 1 1 calc R
H2B H 1.7614 0.0388 0.5530 0.031 Uiso 1 1 calc R
C3 C 1.7812(4) 0.16378(19) 0.46315(10) 0.0193(5) Uani 1 1 d .
C4 C 1.5602(4) 0.07676(17) 0.39832(10) 0.0178(5) Uani 1 1 d .
C5 C 1.6329(4) 0.13315(18) 0.35162(10) 0.0177(5) Uani 1 1 d .
H5A H 1.7261 0.1841 0.3641 0.021 Uiso 1 1 calc R
C6 C 1.4368(4) 0.17514(17) 0.32584(9) 0.0174(5) Uani 1 1 d .
H6A H 1.3455 0.1247 0.3119 0.021 Uiso 1 1 calc R
C7 C 1.5030(4) 0.23880(17) 0.28102(10) 0.0208(6) Uani 1 1 d .
C8 C 1.3632(4) 0.24749(17) 0.23489(10) 0.0200(5) Uani 1 1 d .
C9 C 1.4305(5) 0.30391(17) 0.19346(11) 0.0243(6) Uani 1 1 d .
H9A H 1.5621 0.3345 0.1960 0.029 Uiso 1 1 calc R
C10 C 1.3107(5) 0.31573(19) 0.14949(12) 0.0297(7) Uani 1 1 d .
H10A H 1.3581 0.3540 0.1218 0.036 Uiso 1 1 calc R
C11 C 1.1188(5) 0.2706(2) 0.14629(12) 0.0306(7) Uani 1 1 d .
C12 C 1.0451(5) 0.2153(2) 0.18625(11) 0.0301(6) Uani 1 1 d .
H12A H 0.9125 0.1857 0.1834 0.036 Uiso 1 1 calc R
C13 C 1.1677(4) 0.20381(19) 0.23056(11) 0.0250(6) Uani 1 1 d .
H13A H 1.1186 0.1659 0.2582 0.030 Uiso 1 1 calc R
C14 C 1.3040(4) 0.07810(18) 0.50143(10) 0.0178(5) Uani 1 1 d .
H14A H 1.2913 0.1450 0.5083 0.021 Uiso 1 1 calc R
H14B H 1.2259 0.0641 0.4689 0.021 Uiso 1 1 calc R
C15 C 1.2082(4) 0.02515(18) 0.54619(10) 0.0181(5) Uani 1 1 d .
C16 C 1.1960(4) 0.06153(18) 0.59639(10) 0.0195(5) Uani 1 1 d .
H16A H 1.2474 0.1219 0.6030 0.023 Uiso 1 1 calc R
C17 C 1.1097(4) 0.0105(2) 0.63673(10) 0.0240(6) Uani 1 1 d .
H17A H 1.1026 0.0359 0.6709 0.029 Uiso 1 1 calc R
C18 C 1.0335(5) -0.0774(2) 0.62749(11) 0.0315(6) Uani 1 1 d .
H18A H 0.9743 -0.1123 0.6552 0.038 Uiso 1 1 calc R
C19 C 1.0440(6) -0.11417(19) 0.57785(12) 0.0341(7) Uani 1 1 d .
H19A H 0.9906 -0.1742 0.5713 0.041 Uiso 1 1 calc R
C20 C 1.1325(5) -0.0635(2) 0.53754(11) 0.0283(6) Uani 1 1 d .
H20A H 1.1415 -0.0896 0.5036 0.034 Uiso 1 1 calc R
C21 C 1.7601(4) 0.06897(17) 0.31632(10) 0.0160(5) Uani 1 1 d .
C22 C 1.9532(5) 0.03645(17) 0.33486(10) 0.0206(5) Uani 1 1 d .
H22A H 2.0021 0.0555 0.3682 0.025 Uiso 1 1 calc R
C23 C 2.0738(4) -0.02312(18) 0.30513(11) 0.0230(5) Uani 1 1 d .
H23A H 2.2034 -0.0455 0.3185 0.028 Uiso 1 1 calc R
C24 C 2.0070(4) -0.05027(18) 0.25626(10) 0.0222(6) Uani 1 1 d .
H24A H 2.0913 -0.0903 0.2357 0.027 Uiso 1 1 calc R
C25 C 1.8160(4) -0.01867(19) 0.23737(10) 0.0227(6) Uani 1 1 d .
H25A H 1.7690 -0.0373 0.2038 0.027 Uiso 1 1 calc R
C26 C 1.6924(4) 0.04039(17) 0.26745(10) 0.0188(5) Uani 1 1 d .
H26A H 1.5610 0.0612 0.2544 0.023 Uiso 1 1 calc R
C27 C 1.3093(5) 0.23525(19) 0.36425(11) 0.0257(6) Uani 1 1 d .
H27A H 1.1865 0.2608 0.3463 0.039 Uiso 1 1 calc R
H27B H 1.3978 0.2856 0.3771 0.039 Uiso 1 1 calc R
H27C H 1.2627 0.1974 0.3938 0.039 Uiso 1 1 calc R

loop_
_atom_site_aniso_label
_atom_site_aniso_U_11
_atom_site_aniso_U_22
_atom_site_aniso_U_33
_atom_site_aniso_U_23
_atom_site_aniso_U_13
_atom_site_aniso_U_12
Br1 0.0533(2) 0.0617(2) 0.0416(2) 0.02673(18) -0.01653(18) -0.0030(2)
O1 0.0223(10) 0.0334(11) 0.0181(9) -0.0011(8) -0.0028(8) -0.0037(8)
O2 0.0244(9) 0.0238(9) 0.0196(9) -0.0035(7) 0.0033(8) -0.0076(9)
O3 0.0230(9) 0.0257(9) 0.0233(9) -0.0025(8) 0.0004(7) -0.0067(9)
O4 0.0257(10) 0.0255(10) 0.0333(11) 0.0020(9) 0.0030(8) -0.0096(10)
N1 0.0146(10) 0.0229(11) 0.0142(10) -0.0016(8) 0.0032(8) -0.0049(9)
C1 0.0189(12) 0.0239(12) 0.0147(12) 0.0010(9) -0.0001(10) -0.0014(11)
C2 0.0182(13) 0.0420(17) 0.0185(13) 0.0044(11) -0.0028(11) -0.0056(13)
C3 0.0146(12) 0.0237(13) 0.0197(13) -0.0060(10) -0.0002(10) 0.0029(11)
C4 0.0151(11) 0.0189(12) 0.0194(12) -0.0036(9) 0.0027(10) 0.0003(11)
C5 0.0183(12) 0.0190(12) 0.0157(13) -0.0021(10) 0.0031(10) -0.0016(10)
C6 0.0168(12) 0.0157(11) 0.0196(12) -0.0022(9) 0.0043(10) -0.0033(11)
C7 0.0241(15) 0.0154(12) 0.0228(13) -0.0012(9) 0.0080(10) 0.0019(10)
C8 0.0236(13) 0.0149(11) 0.0216(13) 0.0018(10) 0.0048(10) 0.0043(11)
C9 0.0284(15) 0.0165(12) 0.0280(14) 0.0008(10) 0.0055(12) -0.0026(12)
C10 0.0426(18) 0.0201(13) 0.0263(15) 0.0094(11) 0.0081(13) 0.0040(13)
C11 0.0359(15) 0.0266(15) 0.0293(16) 0.0126(12) -0.0017(12) 0.0052(13)
C12 0.0260(13) 0.0290(14) 0.0352(15) 0.0116(12) -0.0018(12) -0.0003(15)
C13 0.0234(14) 0.0226(13) 0.0290(14) 0.0082(11) 0.0040(11) 0.0025(12)
C14 0.0158(12) 0.0193(13) 0.0183(13) 0.0004(10) 0.0010(10) -0.0001(10)
C15 0.0147(11) 0.0232(13) 0.0163(12) 0.0025(10) -0.0003(10) 0.0010(11)
C16 0.0170(12) 0.0215(13) 0.0199(13) -0.0002(10) 0.0007(10) -0.0002(11)
C17 0.0231(13) 0.0312(15) 0.0176(13) 0.0011(11) 0.0000(10) 0.0039(12)
C18 0.0364(16) 0.0322(15) 0.0257(14) 0.0100(11) 0.0047(13) -0.0037(15)
C19 0.0426(17) 0.0231(14) 0.0368(17) -0.0006(12) 0.0078(15) -0.0109(15)
C20 0.0361(15) 0.0286(15) 0.0203(14) -0.0055(11) 0.0018(12) -0.0051(13)
C21 0.0152(12) 0.0152(12) 0.0175(13) -0.0019(9) 0.0033(9) -0.0009(10)
C22 0.0179(12) 0.0239(13) 0.0200(12) 0.0008(9) -0.0007(11) -0.0036(12)
C23 0.0170(13) 0.0217(12) 0.0303(14) 0.0053(10) -0.0002(11) 0.0010(11)
C24 0.0238(14) 0.0176(12) 0.0253(13) 0.0010(10) 0.0085(10) 0.0021(11)
C25 0.0263(14) 0.0243(13) 0.0176(13) -0.0029(10) 0.0037(11) 0.0000(12)
C26 0.0180(13) 0.0195(12) 0.0188(13) -0.0007(10) -0.0015(10) 0.0025(10)
C27 0.0259(14) 0.0273(14) 0.0239(14) -0.0023(11) 0.0081(11) 0.0042(12)

loop_
_atom_type_symbol
_atom_type_description
_atom_type_scat_dispersion_real
_atom_type_scat_dispersion_imag
_atom_type_scat_source
C C 0.0181 0.0091 'International Tables Vol C Tables 4.2.6.8 and 6.1.1.4'
H H 0.0000 0.0000 'International Tables Vol C Tables 4.2.6.8 and 6.1.1.4'
N N 0.0311 0.0180 'International Tables Vol C Tables 4.2.6.8 and 6.1.1.4'
O O 0.0492 0.0322 'International Tables Vol C Tables 4.2.6.8 and 6.1.1.4'
Br Br -0.6763 1.2805 'International Tables Vol C Tables 4.2.6.8 and 6.1.1.4'

loop_
_geom_angle_atom_site_label_1
_geom_angle_atom_site_label_2
_geom_angle_atom_site_label_3
_geom_angle
C3 O1 C2 111.5(2)
C4 N1 C3 128.6(2)
C4 N1 C1 119.5(2)
C3 N1 C1 111.9(2)
N1 C1 C14 111.6(2)
N1 C1 C2 101.1(2)
C14 C1 C2 113.0(2)
O1 C2 C1 106.1(2)
O3 C3 O1 121.8(2)
O3 C3 N1 129.3(3)
O1 C3 N1 108.9(2)
O2 C4 N1 118.3(2)
O2 C4 C5 121.9(2)
N1 C4 C5 119.8(2)
C4 C5 C21 107.3(2)
C4 C5 C6 107.7(2)
C21 C5 C6 114.6(2)
C7 C6 C5 109.7(2)
C7 C6 C27 106.3(2)
C5 C6 C27 112.1(2)
O4 C7 C8 121.1(2)
O4 C7 C6 119.9(2)
C8 C7 C6 118.9(2)
C13 C8 C9 118.3(3)
C13 C8 C7 123.8(2)
C9 C8 C7 117.9(2)
C10 C9 C8 121.5(3)
C9 C10 C11 118.6(3)
C12 C11 C10 121.9(3)
C12 C11 Br1 119.0(2)
C10 C11 Br1 119.1(2)
C13 C12 C11 119.0(3)
C12 C13 C8 120.6(3)
C15 C14 C1 111.2(2)
C16 C15 C20 118.6(2)
C16 C15 C14 122.1(2)
C20 C15 C14 119.3(2)
C17 C16 C15 120.5(2)
C16 C17 C18 120.3(3)
C19 C18 C17 119.8(3)
C20 C19 C18 120.0(3)
C19 C20 C15 120.8(3)
C26 C21 C22 118.6(2)
C26 C21 C5 123.5(2)
C22 C21 C5 118.0(2)
C23 C22 C21 120.7(2)
C24 C23 C22 120.5(3)
C23 C24 C25 119.5(3)
C24 C25 C26 120.3(3)
C21 C26 C25 120.5(2)

loop_
_geom_bond_atom_site_label_1
_geom_bond_atom_site_label_2
_geom_bond_distance
Br1 C11 1.887(3)
O1 C3 1.344(3)
O1 C2 1.449(3)
O2 C4 1.213(3)
O3 C3 1.198(3)
O4 C7 1.214(3)
N1 C4 1.397(3)
N1 C3 1.395(3)
N1 C1 1.477(3)
C1 C14 1.521(4)
C1 C2 1.536(4)
C4 C5 1.521(3)
C5 C21 1.530(3)
C5 C6 1.537(4)
C6 C7 1.532(3)
C6 C27 1.545(3)
C7 C8 1.484(4)
C8 C13 1.401(4)
C8 C9 1.407(4)
C9 C10 1.370(4)
C10 C11 1.388(5)
C11 C12 1.382(4)
C12 C13 1.387(4)
C14 C15 1.509(3)
C15 C16 1.392(4)
C15 C20 1.391(4)
C16 C17 1.385(4)
C17 C18 1.385(4)
C18 C19 1.380(4)
C19 C20 1.387(4)
C21 C26 1.387(4)
C21 C22 1.399(4)
C22 C23 1.384(4)
C23 C24 1.379(4)
C24 C25 1.386(4)
C25 C26 1.395(4)
